data_1564726
loop_
_publ_author_name
'Medrano-Castillo, Layla J.'
'Collazo-Flores, Miguel \'A.'
'Camarena-D\'iaz, Juan P.'
'Correa-Ayala, Erick'
'Ch\'avez, Daniel'
'Grotjahn, Douglas B.'
'Rheingold, Arnold L.'
'Miranda-Soto, Valent\'in'
'Parra-Hake, Miguel'

_publ_section_title
;
 Base-free transfer hydrogenation of aryl-ketones, alkyl-ketones and
 alkenones catalyzed by an IrIIICp* complex bearing a triazenide ligand
 functionalized with pyrazole
;
_journal_name_full 'Inorganica Chimica Acta'
_journal_page_first 119551
_journal_paper_doi 10.1016/j.ica.2020.119551
_journal_volume 507
_journal_year 2020
_chemical_formula_sum 'C11 H13 N5'
_chemical_formula_weight 215.26
_space_group_IT_number 14
_space_group_name_Hall '-P 2yn'
_space_group_name_H-M_alt 'P 1 21/n 1'
_symmetry_cell_setting monoclinic
_symmetry_space_group_name_H-M 'P 1 21/n 1'
_atom_sites_solution_hydrogens geom
_atom_sites_solution_primary direct
_atom_sites_solution_secondary difmap
_audit_creation_method SHELXL-97
_cell_angle_alpha 90.00
_cell_angle_beta 106.847(6)
_cell_angle_gamma 90.00
_cell_formula_units_Z 4
_cell_length_a 14.277(3)
_cell_length_b 5.6216(13)
_cell_length_c 14.489(2)
_cell_measurement_reflns_used 1279
_cell_measurement_temperature 100(2)
_cell_measurement_theta_max 25.23
_cell_measurement_theta_min 2.38
_cell_volume 1113.0(4)
_computing_cell_refinement 'Bruker SAINT'
_computing_data_collection 'Bruker APEX2'
_computing_data_reduction 'Bruker SAINT'
_computing_molecular_graphics 'Bruker SHELXTL'
_computing_publication_material 'Bruker SHELXTL'
_computing_structure_refinement 'SHELXL-97 (Sheldrick, 2008)'
_computing_structure_solution 'SHELXS-97 (Sheldrick, 2008)'
_diffrn_ambient_temperature 100(2)
_diffrn_measured_fraction_theta_full 0.999
_diffrn_measured_fraction_theta_max 0.999
_diffrn_measurement_device_type 'Bruker APEX-II CCD'
_diffrn_measurement_method '\f and \w scans'
_diffrn_radiation_monochromator graphite
_diffrn_radiation_source 'fine-focus rotating anode'
_diffrn_radiation_type MoK\a
_diffrn_radiation_wavelength 0.71073
_diffrn_reflns_av_R_equivalents 0.0334
_diffrn_reflns_av_sigmaI/netI 0.0514
_diffrn_reflns_limit_h_max 17
_diffrn_reflns_limit_h_min -17
_diffrn_reflns_limit_k_max 6
_diffrn_reflns_limit_k_min -5
_diffrn_reflns_limit_l_max 17
_diffrn_reflns_limit_l_min -13
_diffrn_reflns_number 5790
_diffrn_reflns_theta_full 25.00
_diffrn_reflns_theta_max 25.65
_diffrn_reflns_theta_min 2.38
_exptl_absorpt_coefficient_mu 0.084
_exptl_absorpt_correction_T_max 0.9967
_exptl_absorpt_correction_T_min 0.9933
_exptl_absorpt_correction_type multi-scan
_exptl_absorpt_process_details sadabs
_exptl_crystal_colour orange
_exptl_crystal_density_diffrn 1.285
_exptl_crystal_density_method 'not measured'
_exptl_crystal_description BLOCK
_exptl_crystal_F_000 456
_exptl_crystal_size_max 0.08
_exptl_crystal_size_mid 0.05
_exptl_crystal_size_min 0.04
_refine_diff_density_max 0.175
_refine_diff_density_min -0.235
_refine_diff_density_rms 0.047
_refine_ls_extinction_method none
_refine_ls_goodness_of_fit_ref 1.027
_refine_ls_hydrogen_treatment mixed
_refine_ls_matrix_type full
_refine_ls_number_parameters 150
_refine_ls_number_reflns 2096
_refine_ls_number_restraints 1
_refine_ls_restrained_S_all 1.028
_refine_ls_R_factor_all 0.0769
_refine_ls_R_factor_gt 0.0422
_refine_ls_shift/su_max 0.005
_refine_ls_shift/su_mean 0.000
_refine_ls_structure_factor_coef Fsqd
_refine_ls_weighting_details 'calc w=1/[\s^2^(Fo^2^)+(0.0629P)^2^+0.0290P] where P=(Fo^2^+2Fc^2^)/3'
_refine_ls_weighting_scheme calc
_refine_ls_wR_factor_gt 0.1019
_refine_ls_wR_factor_ref 0.1152
_reflns_number_gt 1443
_reflns_number_total 2096
_reflns_threshold_expression >2sigma(I)
_cod_data_source_file ICA-2020-507-119551.cif
_cod_data_source_block grot423
_cod_depositor_comments
;
The following automatic conversions were performed:

data item '_symmetry_cell_setting' value 'Monoclinic' was changed to
'monoclinic' in accordance with the built-in table derived from the
CIF Core dictionary named 'cif_core.dic' version 2.4.5 last updated
on 2014-11-21.

Automatic conversion script
Id: cif_fix_values 8369 2020-08-20 11:38:08Z andrius 
;
_cod_original_cell_volume 1112.9(4)
_cod_original_sg_symbol_H-M P2(1)/n
_cod_database_code 1564726

loop_
_symmetry_equiv_pos_as_xyz
'x, y, z'
'-x+1/2, y+1/2, -z+1/2'
'-x, -y, -z'
'x-1/2, -y-1/2, z-1/2'

loop_
_atom_site_label
_atom_site_type_symbol
_atom_site_fract_x
_atom_site_fract_y
_atom_site_fract_z
_atom_site_U_iso_or_equiv
_atom_site_adp_type
_atom_site_occupancy
_atom_site_symmetry_multiplicity
_atom_site_calc_flag
_atom_site_refinement_flags
_atom_site_disorder_assembly
_atom_site_disorder_group
N1 N 0.36741(10) 0.6276(3) 0.25144(10) 0.0196(4) Uani 1 1 d . . .
N2 N 0.40170(10) 0.4209(3) 0.29697(10) 0.0197(4) Uani 1 1 d . . .
N3 N 0.42332(9) 0.2568(3) 0.44977(9) 0.0186(4) Uani 1 1 d . . .
N4 N 0.39483(9) 0.2845(3) 0.52480(10) 0.0198(4) Uani 1 1 d . . .
N5 N 0.42643(10) 0.1154(3) 0.59102(10) 0.0201(4) Uani 1 1 d D . .
H5N H 0.4682(11) 0.008(3) 0.5822(12) 0.024 Uiso 1 1 d D . .
C1 C 0.36671(13) 0.6647(4) 0.15235(12) 0.0276(5) Uani 1 1 d . . .
H1A H 0.3448 0.8270 0.1326 0.041 Uiso 1 1 calc R . .
H1B H 0.3220 0.5507 0.1106 0.041 Uiso 1 1 calc R . .
H1C H 0.4329 0.6416 0.1467 0.041 Uiso 1 1 calc R . .
C2 C 0.33475(11) 0.7772(3) 0.30814(11) 0.0206(4) Uani 1 1 d . . .
H2B H 0.3082 0.9314 0.2912 0.025 Uiso 1 1 calc R . .
C3 C 0.34715(11) 0.6644(3) 0.39491(12) 0.0205(4) Uani 1 1 d . . .
H3A H 0.3308 0.7222 0.4499 0.025 Uiso 1 1 calc R . .
C4 C 0.38947(11) 0.4445(3) 0.38419(12) 0.0170(4) Uani 1 1 d . . .
C5 C 0.40592(11) 0.1354(3) 0.68000(11) 0.0182(4) Uani 1 1 d . . .
C6 C 0.43307(12) -0.0471(3) 0.74645(12) 0.0216(4) Uani 1 1 d . . .
H6A H 0.4651 -0.1838 0.7317 0.026 Uiso 1 1 calc R . .
C7 C 0.41370(12) -0.0308(4) 0.83428(12) 0.0246(5) Uani 1 1 d . . .
H7A H 0.4330 -0.1572 0.8793 0.029 Uiso 1 1 calc R . .
C8 C 0.36643(12) 0.1672(4) 0.85850(12) 0.0239(5) Uani 1 1 d . . .
C9 C 0.34001(12) 0.3475(4) 0.79108(12) 0.0240(5) Uani 1 1 d . . .
H9A H 0.3077 0.4837 0.8058 0.029 Uiso 1 1 calc R . .
C10 C 0.35912(12) 0.3360(3) 0.70262(12) 0.0227(5) Uani 1 1 d . . .
H10A H 0.3406 0.4633 0.6579 0.027 Uiso 1 1 calc R . .
C11 C 0.34517(14) 0.1840(4) 0.95438(13) 0.0358(5) Uani 1 1 d . . .
H11A H 0.3240 0.0282 0.9713 0.054 Uiso 1 1 calc R . .
H11B H 0.2932 0.3010 0.9500 0.054 Uiso 1 1 calc R . .
H11C H 0.4045 0.2335 1.0041 0.054 Uiso 1 1 calc R . .

loop_
_atom_site_aniso_label
_atom_site_aniso_U_11
_atom_site_aniso_U_22
_atom_site_aniso_U_33
_atom_site_aniso_U_23
_atom_site_aniso_U_13
_atom_site_aniso_U_12
N1 0.0147(7) 0.0230(10) 0.0209(8) 0.0024(7) 0.0046(6) 0.0009(7)
N2 0.0146(7) 0.0214(10) 0.0218(8) 0.0023(7) 0.0031(6) 0.0015(6)
N3 0.0145(7) 0.0223(10) 0.0185(8) -0.0003(7) 0.0038(6) -0.0020(6)
N4 0.0137(7) 0.0238(10) 0.0210(8) 0.0006(7) 0.0034(6) -0.0015(7)
N5 0.0174(8) 0.0215(10) 0.0220(8) 0.0017(7) 0.0066(6) 0.0037(7)
C1 0.0241(10) 0.0377(14) 0.0217(10) 0.0030(9) 0.0074(8) 0.0003(9)
C2 0.0115(8) 0.0230(11) 0.0259(10) -0.0006(9) 0.0034(7) 0.0025(8)
C3 0.0144(9) 0.0238(12) 0.0237(9) -0.0024(9) 0.0062(7) 0.0007(8)
C4 0.0101(8) 0.0193(11) 0.0202(9) -0.0002(8) 0.0023(7) -0.0010(7)
C5 0.0120(8) 0.0223(11) 0.0204(9) -0.0009(8) 0.0049(7) -0.0028(7)
C6 0.0160(9) 0.0229(12) 0.0262(10) -0.0009(9) 0.0068(8) 0.0010(8)
C7 0.0181(9) 0.0285(12) 0.0255(10) 0.0057(9) 0.0038(8) -0.0003(8)
C8 0.0159(9) 0.0336(13) 0.0218(9) -0.0011(9) 0.0047(7) -0.0032(9)
C9 0.0171(9) 0.0269(12) 0.0281(10) -0.0049(9) 0.0069(7) 0.0019(8)
C10 0.0178(9) 0.0236(12) 0.0263(10) 0.0021(9) 0.0057(7) 0.0031(8)
C11 0.0293(11) 0.0509(16) 0.0273(11) -0.0016(10) 0.0083(9) 0.0013(10)

loop_
_atom_type_symbol
_atom_type_description
_atom_type_scat_dispersion_real
_atom_type_scat_dispersion_imag
_atom_type_scat_source
C C 0.0033 0.0016 'International Tables Vol C Tables 4.2.6.8 and 6.1.1.4'
H H 0.0000 0.0000 'International Tables Vol C Tables 4.2.6.8 and 6.1.1.4'
N N 0.0061 0.0033 'International Tables Vol C Tables 4.2.6.8 and 6.1.1.4'

loop_
_geom_angle_atom_site_label_1
_geom_angle_atom_site_label_2
_geom_angle_atom_site_label_3
_geom_angle
_geom_angle_site_symmetry_1
_geom_angle_site_symmetry_3
C2 N1 N2 112.18(13) . .
C2 N1 C1 127.57(16) . .
N2 N1 C1 120.24(14) . .
C4 N2 N1 104.38(13) . .
N4 N3 C4 110.59(14) . .
N3 N4 N5 113.66(14) . .
N4 N5 C5 119.05(14) . .
N4 N5 H5N 119.0(11) . .
C5 N5 H5N 121.1(11) . .
N1 C1 H1A 109.5 . .
N1 C1 H1B 109.5 . .
H1A C1 H1B 109.5 . .
N1 C1 H1C 109.5 . .
H1A C1 H1C 109.5 . .
H1B C1 H1C 109.5 . .
N1 C2 C3 107.11(16) . .
N1 C2 H2B 126.4 . .
C3 C2 H2B 126.4 . .
C2 C3 C4 104.52(15) . .
C2 C3 H3A 127.7 . .
C4 C3 H3A 127.7 . .
N2 C4 C3 111.81(15) . .
N2 C4 N3 116.88(15) . .
C3 C4 N3 131.26(15) . .
C6 C5 C10 119.47(16) . .
C6 C5 N5 119.20(16) . .
C10 C5 N5 121.34(16) . .
C7 C6 C5 120.10(17) . .
C7 C6 H6A 119.9 . .
C5 C6 H6A 119.9 . .
C6 C7 C8 121.61(17) . .
C6 C7 H7A 119.2 . .
C8 C7 H7A 119.2 . .
C9 C8 C7 117.33(16) . .
C9 C8 C11 121.23(18) . .
C7 C8 C11 121.44(17) . .
C8 C9 C10 122.18(17) . .
C8 C9 H9A 118.9 . .
C10 C9 H9A 118.9 . .
C9 C10 C5 119.31(17) . .
C9 C10 H10A 120.3 . .
C5 C10 H10A 120.3 . .
C8 C11 H11A 109.5 . .
C8 C11 H11B 109.5 . .
H11A C11 H11B 109.5 . .
C8 C11 H11C 109.5 . .
H11A C11 H11C 109.5 . .
H11B C11 H11C 109.5 . .

loop_
_geom_bond_atom_site_label_1
_geom_bond_atom_site_label_2
_geom_bond_distance
_geom_bond_site_symmetry_2
N1 C2 1.349(2) .
N1 N2 1.356(2) .
N1 C1 1.448(2) .
N2 C4 1.332(2) .
N3 N4 1.2758(18) .
N3 C4 1.408(2) .
N4 N5 1.333(2) .
N5 C5 1.407(2) .
N5 H5N 0.883(9) .
C1 H1A 0.9800 .
C1 H1B 0.9800 .
C1 H1C 0.9800 .
C2 C3 1.373(2) .
C2 H2B 0.9500 .
C3 C4 1.404(2) .
C3 H3A 0.9500 .
C5 C6 1.383(2) .
C5 C10 1.397(3) .
C6 C7 1.381(2) .
C6 H6A 0.9500 .
C7 C8 1.398(3) .
C7 H7A 0.9500 .
C8 C9 1.382(3) .
C8 C11 1.508(2) .
C9 C10 1.387(2) .
C9 H9A 0.9500 .
C10 H10A 0.9500 .
C11 H11A 0.9800 .
C11 H11B 0.9800 .
C11 H11C 0.9800 .

loop_
_geom_hbond_atom_site_label_D
_geom_hbond_atom_site_label_H
_geom_hbond_atom_site_label_A
_geom_hbond_distance_DH
_geom_hbond_distance_HA
_geom_hbond_distance_DA
_geom_hbond_angle_DHA
_geom_hbond_site_symmetry_A
N5 H5N N3 0.883(9) 2.290(10) 3.172(2) 176.2(16) 3_656

loop_
_geom_torsion_atom_site_label_1
_geom_torsion_atom_site_label_2
_geom_torsion_atom_site_label_3
_geom_torsion_atom_site_label_4
_geom_torsion
_geom_torsion_site_symmetry_1
_geom_torsion_site_symmetry_2
_geom_torsion_site_symmetry_3
_geom_torsion_site_symmetry_4
C2 N1 N2 C4 0.12(17) . . . .
C1 N1 N2 C4 -178.48(13) . . . .
C4 N3 N4 N5 -178.48(13) . . . .
N3 N4 N5 C5 175.40(13) . . . .
N2 N1 C2 C3 -0.47(18) . . . .
C1 N1 C2 C3 178.00(15) . . . .
N1 C2 C3 C4 0.60(17) . . . .
N1 N2 C4 C3 0.28(17) . . . .
N1 N2 C4 N3 -177.28(13) . . . .
C2 C3 C4 N2 -0.55(18) . . . .
C2 C3 C4 N3 176.55(16) . . . .
N4 N3 C4 N2 -170.57(13) . . . .
N4 N3 C4 C3 12.4(2) . . . .
N4 N5 C5 C6 175.88(14) . . . .
N4 N5 C5 C10 -4.4(2) . . . .
C10 C5 C6 C7 0.2(2) . . . .
N5 C5 C6 C7 179.93(15) . . . .
C5 C6 C7 C8 0.2(3) . . . .
C6 C7 C8 C9 -0.3(3) . . . .
C6 C7 C8 C11 179.84(16) . . . .
C7 C8 C9 C10 -0.1(3) . . . .
C11 C8 C9 C10 179.79(15) . . . .
C8 C9 C10 C5 0.5(3) . . . .
C6 C5 C10 C9 -0.6(2) . . . .
N5 C5 C10 C9 179.72(14) . . . .
